data_4323526
loop_
_publ_author_name
'Kenneth L. Brown'
'Shifa Cheng'
'Xiang Zou'
'Jeffrey D. Zubkowski'
'Edward J. Valente'
'Leanne Knapton'
'Helder M. Marques'

_publ_section_title
;
 Cis Effects in the Cobalt Corrins. 1. Crystal Structures of
 10-Chloroaquacobalamin Perchlorate, 10-Chlorocyanocobalamin, and
 10-Chloromethylcobalamin
;
_journal_name_full 'Inorganic Chemistry'
_journal_page_first 3666
_journal_page_last 3675
_journal_paper_doi 10.1021/ic9615077
_journal_volume 36
_journal_year 1997
_chemical_compound_source 'Brown synthesis'
_chemical_formula_sum 'C66 H135 Cl Co N14 O39 P'
_chemical_formula_weight 1874.23
_chemical_name_common '10-chloro cyanocobalamin solvate'
_chemical_name_systematic '10-Chloro cyanocobalamin solvate'
_space_group_IT_number 19
_symmetry_cell_setting orthorhombic
_symmetry_space_group_name_Hall 'P 2ac 2ab'
_symmetry_space_group_name_H-M 'P 21 21 21'
_atom_sites_solution_hydrogens geom
_atom_sites_solution_primary direct
_atom_sites_solution_secondary difmap
_audit_creation_method SHELXL
_cell_angle_alpha 90.00
_cell_angle_beta 90.00
_cell_angle_gamma 90.00
_cell_formula_units_Z 4
_cell_length_a 16.235(33)
_cell_length_b 21.853(46)
_cell_length_c 26.755(81)
_cell_measurement_reflns_used 30
_cell_measurement_temperature 294(2)
_cell_measurement_theta_max 17.5
_cell_measurement_theta_min 10.
_cell_volume 9492(4)
_computing_cell_refinement 'P3 (Siemens Analytical XRay Inc.)'
_computing_data_collection 'P3 (Siemens Analytical XRay Inc.)'
_computing_data_reduction 'XDISK (Siemens Analytical XRay Inc.)'
_computing_molecular_graphics 'XP (Siemens Analytical XRay Inc.)'
_computing_publication_material 'SHELXL-93 (Sheldrick, 1993)'
_computing_structure_refinement 'SHELXL-93 (Sheldrick, 1993)'
_computing_structure_solution 'SHELXS-86 (Sheldrick, 1990)'
_diffrn_ambient_temperature 294(2)
_diffrn_measurement_device 'scintillation counter, pulse-height analysis'
_diffrn_measurement_method 'omega scans'
_diffrn_radiation_monochromator graphite
_diffrn_radiation_source 'normal-focus sealed tube'
_diffrn_radiation_type MoK\a
_diffrn_radiation_wavelength 0.71073
_diffrn_reflns_av_R_equivalents 0.0418
_diffrn_reflns_av_sigmaI/netI 0.2873
_diffrn_reflns_limit_h_max 16
_diffrn_reflns_limit_h_min 0
_diffrn_reflns_limit_k_max 22
_diffrn_reflns_limit_k_min 0
_diffrn_reflns_limit_l_max 27
_diffrn_reflns_limit_l_min -19
_diffrn_reflns_number 9978
_diffrn_reflns_theta_max 21.61
_diffrn_reflns_theta_min 1.78
_diffrn_standards_decay_% none
_diffrn_standards_interval_count 97
_diffrn_standards_interval_time 5400
_diffrn_standards_number 3
_exptl_absorpt_coefficient_mu 0.315
_exptl_absorpt_correction_T_max NA
_exptl_absorpt_correction_T_min NA
_exptl_absorpt_correction_type none
_exptl_crystal_colour wine-red
_exptl_crystal_density_diffrn 1.311
_exptl_crystal_density_meas ?
_exptl_crystal_density_method NA
_exptl_crystal_description prism
_exptl_crystal_F_000 4000
_exptl_crystal_size_max 1.00
_exptl_crystal_size_mid 0.23
_exptl_crystal_size_min 0.08
_refine_diff_density_max 0.259
_refine_diff_density_min -0.254
_refine_diff_density_rms 0.062
_refine_ls_abs_structure_details 'Flack H D (1983), Acta Cryst. A39, 876-881'
_refine_ls_abs_structure_Flack -0.01(3)
_refine_ls_extinction_coef none
_refine_ls_extinction_method none
_refine_ls_goodness_of_fit_all 0.894
_refine_ls_goodness_of_fit_obs 1.128
_refine_ls_hydrogen_treatment constr
_refine_ls_matrix_type full
_refine_ls_number_parameters 1117
_refine_ls_number_reflns 7699
_refine_ls_number_restraints 421
_refine_ls_restrained_S_all 0.920
_refine_ls_restrained_S_obs 1.105
_refine_ls_R_factor_all 0.1966
_refine_ls_R_factor_obs 0.0698
_refine_ls_shift/esd_max 1.277
_refine_ls_shift/esd_mean 0.015
_refine_ls_structure_factor_coef Fsqd
_refine_ls_weighting_details 'w=1/[\s^2^(Fo^2^)+(0.0000P)^2^+0.0000P] where P=(Fo^2^+2Fc^2^)/3'
_refine_ls_weighting_scheme calc
_refine_ls_wR_factor_all 0.0732
_refine_ls_wR_factor_obs 0.0504
_reflns_number_observed 3168
_reflns_number_total 7700
_reflns_observed_criterion >2sigma(I)
_cod_data_source_file ic9615077_2.cif
_cod_data_source_block CYANO_10-CHLOROCOBALAMIN_SOLVATE
_cod_depositor_comments
;
The following automatic conversions were performed:

'_exptl_crystal_density_meas' value 'NA' was changed to '?' - the
value is perceived as not measured.

Automatic conversion script
Id: cif_fix_values 3008 2015-01-20 13:52:24Z robertas 

The following automatic conversions were performed:

'_refine_ls_weighting_scheme' value 'calc
w=1/[\s^2^(Fo^2^)+(0.0000P)^2^+0.0000P] where P=(Fo^2^+2Fc^2^)/3' was
changed to 'calc'. New tag '_refine_ls_weighting_details' was
created. The value of the new tag was set to
'w=1/[\s^2^(Fo^2^)+(0.0000P)^2^+0.0000P] where P=(Fo^2^+2Fc^2^)/3'.

Automatic conversion script
Id: cif_fix_values 3143 2015-03-26 13:38:13Z robertas 
;
_cod_original_cell_volume 9492.2(400)
_cod_database_code 4323526

loop_
_symmetry_equiv_pos_as_xyz
'x, y, z'
'-x+1/2, -y, z+1/2'
'-x, y+1/2, -z+1/2'
'x+1/2, -y+1/2, -z'

loop_
_atom_site_aniso_label
_atom_site_aniso_U_11
_atom_site_aniso_U_22
_atom_site_aniso_U_33
_atom_site_aniso_U_23
_atom_site_aniso_U_13
_atom_site_aniso_U_12
Co 0.046(2) 0.0278(12) 0.041(2) 0.0074(14) -0.002(2) 0.0018(14)
C 0.063(14) 0.038(12) 0.048(13) 0.025(11) 0.012(15) 0.033(11)
N 0.198(21) 0.121(14) 0.027(10) 0.025(12) 0.024(15) 0.008(14)
Cl 0.092(4) 0.040(3) 0.118(5) 0.032(4) 0.026(4) -0.010(3)
P 0.054(4) 0.043(4) 0.037(4) 0.001(3) -0.003(3) 0.007(3)
O2P 0.074(9) 0.030(7) 0.047(9) 0.004(7) -0.024(7) 0.019(7)
O3P 0.060(9) 0.040(8) 0.036(8) -0.012(6) -0.001(7) 0.023(7)
O4P 0.106(11) 0.043(8) 0.048(9) -0.008(6) 0.030(8) -0.008(8)
O5P 0.061(9) 0.056(8) 0.056(9) -0.004(7) -0.029(7) -0.008(7)
N1B 0.039(11) 0.019(9) 0.046(11) -0.011(8) 0.011(10) -0.006(8)
C2B 0.052(13) 0.038(11) 0.046(12) 0.005(11) 0.007(11) 0.033(11)
N3B 0.046(9) 0.015(7) 0.055(9) 0.021(7) -0.006(8) 0.004(7)
C4B 0.036(12) 0.043(11) 0.070(14) 0.020(11) -0.009(12) 0.026(10)
C5B 0.079(16) 0.048(12) 0.064(14) -0.013(12) 0.024(13) 0.014(12)
C6B 0.074(15) 0.051(12) 0.049(13) -0.016(11) 0.030(13) 0.023(12)
C7B 0.063(14) 0.038(11) 0.044(12) -0.006(9) 0.007(11) 0.023(11)
C8B 0.032(12) 0.034(11) 0.065(14) 0.004(11) -0.024(12) 0.000(10)
C9B 0.063(15) 0.032(11) 0.014(11) 0.005(9) 0.014(13) -0.031(13)
C10B 0.062(16) 0.078(15) 0.099(17) -0.018(13) 0.033(14) 0.051(13)
C11B 0.141(22) 0.091(18) 0.104(19) -0.007(15) -0.011(17) 0.043(16)
C1R 0.056(11) 0.041(11) 0.030(10) -0.007(9) -0.022(10) 0.010(10)
C2R 0.045(13) 0.045(12) 0.022(11) 0.004(10) -0.016(9) -0.001(10)
C3R 0.048(14) 0.036(12) 0.037(13) -0.009(10) -0.023(11) -0.007(11)
C4R 0.022(10) 0.070(11) 0.044(10) 0.013(10) -0.011(9) -0.004(10)
C5R 0.074(20) 0.087(20) 0.144(25) 0.035(17) -0.016(18) 0.012(17)
O6R 0.038(8) 0.066(9) 0.059(9) 0.027(8) -0.009(7) 0.003(8)
O7R 0.054(9) 0.028(8) 0.063(9) -0.010(7) -0.018(7) 0.011(7)
O8R 0.139(16) 0.138(16) 0.187(20) 0.068(13) -0.060(16) -0.080(13)
C1P 0.113(20) 0.056(15) 0.043(14) -0.011(12) -0.024(13) -0.006(14)
C2P 0.036(13) 0.061(13) 0.049(14) 0.001(12) 0.003(12) 0.025(11)
C3P 0.084(16) 0.082(15) 0.061(14) 0.014(12) -0.040(13) 0.014(13)
C1 0.048(12) 0.038(11) 0.015(10) 0.006(9) -0.011(10) -0.027(10)
C2 0.055(15) 0.026(11) 0.051(14) 0.016(10) 0.001(11) -0.011(11)
C3 0.045(9) 0.011(7) 0.049(9) 0.013(7) 0.002(8) 0.013(7)
C4 0.010(11) 0.048(13) 0.077(15) 0.011(13) -0.006(11) 0.012(11)
C5 0.028(8) 0.023(8) 0.042(9) 0.018(7) 0.006(8) 0.014(7)
C6 0.063(15) 0.021(12) 0.019(12) 0.009(9) -0.001(11) 0.014(11)
C7 0.063(14) 0.051(12) 0.029(12) -0.006(10) -0.013(11) -0.038(11)
C8 0.087(15) 0.042(11) 0.036(11) -0.006(11) 0.026(11) -0.017(12)
C9 0.065(16) 0.024(11) 0.031(12) 0.009(9) 0.006(12) -0.013(13)
C10 0.033(13) 0.065(15) 0.043(14) 0.005(12) 0.003(12) -0.033(13)
C11 0.020(11) 0.040(12) 0.059(13) -0.009(11) 0.001(10) 0.011(10)
C12 0.030(16) 0.026(14) 0.045(15) 0.018(12) -0.001(13) -0.002(12)
C13 0.100(18) 0.034(11) 0.030(12) 0.015(11) 0.035(11) 0.021(13)
C14 0.025(9) 0.022(9) 0.061(11) 0.019(9) -0.002(9) -0.011(9)
C15 0.019(9) 0.036(9) 0.027(9) -0.012(9) 0.012(9) -0.002(9)
C16 0.064(15) 0.035(13) 0.018(11) 0.000(10) 0.002(12) 0.027(12)
C17 0.064(15) 0.028(12) 0.026(12) -0.009(10) 0.005(11) 0.014(11)
C18 0.040(13) 0.032(11) 0.032(10) -0.004(9) 0.007(11) -0.013(11)
C19 0.031(8) 0.025(8) 0.014(8) 0.001(7) 0.001(7) 0.017(7)
C20 0.040(12) 0.016(9) 0.045(13) -0.004(9) 0.020(10) -0.008(9)
N21 0.043(10) 0.012(8) 0.034(9) -0.003(7) -0.007(8) 0.003(7)
N22 0.052(11) 0.012(8) 0.031(9) 0.013(7) -0.003(9) 0.000(7)
N23 0.025(9) 0.019(9) 0.053(10) 0.012(8) -0.007(8) -0.015(7)
N24 0.040(8) 0.027(7) 0.028(8) 0.012(7) 0.015(7) -0.013(7)
C25 0.077(15) 0.016(10) 0.049(12) 0.005(9) 0.025(11) -0.004(10)
C26 0.032(8) 0.038(8) 0.035(8) -0.004(7) -0.017(7) -0.009(7)
C27 0.055(17) 0.083(16) 0.020(13) -0.018(12) -0.015(12) -0.017(14)
O28 0.068(11) 0.081(10) 0.074(11) -0.045(8) 0.001(9) -0.004(8)
N29 0.071(13) 0.144(15) 0.053(12) -0.042(12) -0.024(10) -0.026(12)
C30 0.032(12) 0.039(11) 0.048(12) 0.012(10) 0.015(10) -0.019(10)
C31 0.125(20) 0.054(14) 0.034(13) -0.021(11) 0.015(13) 0.012(14)
C32 0.090(19) 0.060(19) 0.095(22) 0.039(18) -0.023(17) 0.013(16)
N34 0.086(13) 0.045(13) 0.133(17) -0.006(11) 0.012(14) 0.045(10)
O33 0.174(15) 0.063(10) 0.105(12) 0.031(10) 0.049(11) 0.070(11)
C35 0.037(13) 0.071(13) 0.113(19) 0.035(13) 0.013(12) 0.008(11)
C36 0.077(14) 0.081(14) 0.104(16) -0.009(13) -0.013(13) 0.076(13)
C37 0.113(19) 0.025(12) 0.080(17) -0.003(13) -0.042(15) -0.003(12)
C38 0.079(22) 0.074(21) 0.080(18) -0.006(15) -0.012(18) 0.007(17)
O39 0.064(12) 0.121(12) 0.158(14) 0.091(11) -0.026(11) -0.022(10)
N40 0.067(14) 0.073(13) 0.089(14) 0.032(11) 0.000(12) -0.007(11)
C41 0.037(14) 0.047(13) 0.099(18) 0.011(13) -0.009(13) 0.030(11)
C42 0.076(18) 0.070(15) 0.125(21) -0.020(15) -0.034(16) 0.023(14)
C43 0.096(25) 0.055(16) 0.088(20) -0.021(16) -0.010(19) -0.014(15)
O44 0.181(20) 0.182(18) 0.135(16) -0.054(13) -0.082(14) 0.135(15)
N45 0.192(24) 0.247(26) 0.199(24) -0.101(20) -0.173(21) 0.114(21)
C46 0.055(16) 0.067(15) 0.058(16) 0.032(13) 0.031(13) 0.014(13)
C47 0.043(15) 0.057(15) 0.075(19) 0.037(14) 0.029(14) 0.012(13)
C48 0.024(10) 0.100(13) 0.094(13) 0.006(11) 0.010(10) -0.014(11)
C49 0.248(33) 0.121(22) 0.079(18) 0.002(15) 0.050(22) 0.140(23)
C50 0.110(25) 0.083(22) 0.214(39) 0.091(27) -0.130(27) -0.062(20)
O51 0.143(14) 0.047(10) 0.169(16) -0.021(10) 0.030(13) 0.040(10)
N52 0.114(15) 0.062(10) 0.090(13) -0.001(11) 0.047(12) -0.006(11)
C53 0.034(11) 0.050(11) 0.068(13) -0.008(12) 0.005(12) -0.005(10)
C54 0.055(14) 0.044(12) 0.089(16) 0.014(12) 0.011(13) 0.009(11)
C55 0.024(11) 0.022(10) 0.057(13) 0.001(10) -0.011(10) 0.017(9)
C56 0.110(19) 0.038(12) 0.045(13) -0.007(11) -0.020(13) 0.047(13)
C57 0.086(16) 0.013(10) 0.022(11) -0.003(9) -0.019(13) 0.028(12)
O58 0.050(10) 0.078(11) 0.107(12) 0.004(9) 0.019(9) -0.002(9)
N59 0.047(11) 0.052(10) 0.070(11) 0.005(9) -0.031(9) 0.021(9)
C60 0.067(14) 0.025(11) 0.048(13) -0.012(10) 0.009(11) -0.004(11)
C61 0.062(14) 0.017(11) 0.080(15) 0.024(12) -0.022(12) -0.007(10)
O62 0.118(11) 0.050(8) 0.061(8) 0.023(8) -0.036(10) -0.016(9)
N63 0.112(14) 0.029(9) 0.080(12) -0.001(9) -0.039(10) -0.010(9)
C1A 0.196(39) 0.166(28) 0.238(39) -0.055(30) 0.049(39) -0.052(30)
C2A 0.276(43) 0.138(27) 0.420(56) -0.073(40) 0.003(48) 0.009(29)
O3A 0.206(27) 0.502(42) 0.375(41) -0.068(32) -0.001(26) -0.147(30)
C4A 0.117(25) 0.164(26) 0.272(33) 0.008(24) 0.092(26) -0.060(21)
O1WC 0.445(39) 0.425(39) 0.186(22) -0.050(26) 0.004(27) -0.054(37)
O2WC 0.817(105) 0.663(92) 0.657(88) -0.010(74) -0.353(84) -0.236(90)
O3WC 0.668(73) 0.686(87) 0.419(53) 0.048(57) 0.223(55) -0.282(66)
O4WC 0.854(81) 0.739(73) 0.405(46) 0.106(53) -0.042(58) 0.301(69)
O5WC 1.080(120) 0.454(59) 0.550(65) -0.212(54) -0.184(77) 0.085(89)
O6WC 0.892(134) 0.451(72) 0.608(113) 0.393(82) -0.162(98) -0.258(83)
O7WC 0.563(91) 0.250(53) 0.547(95) 0.217(61) -0.129(72) -0.012(55)
O8WC 0.500(69) 0.448(70) 0.286(46) -0.050(50) 0.122(49) 0.115(60)
O1W 0.076(9) 0.061(7) 0.086(8) 0.009(7) -0.004(9) 0.005(8)
O2W 0.098(11) 0.084(10) 0.086(10) -0.023(8) 0.026(9) -0.007(8)
O3W 0.115(13) 0.087(10) 0.129(11) -0.031(9) 0.021(10) -0.004(9)
O4W 0.094(11) 0.112(12) 0.130(11) 0.021(9) -0.023(9) -0.002(9)
O5W 0.211(15) 0.097(10) 0.092(11) 0.041(9) -0.042(11) -0.016(11)
O6W 0.144(15) 0.112(13) 0.249(19) -0.056(13) -0.021(14) 0.046(12)
O7W 0.165(15) 0.218(16) 0.145(13) 0.048(14) 0.006(12) -0.076(13)
O8W 0.465(38) 0.354(36) 0.764(58) 0.011(42) 0.148(50) 0.118(38)
O9W 0.860(74) 0.378(39) 0.311(30) -0.019(30) -0.049(43) -0.027(47)
O10W 0.789(72) 0.566(61) 0.760(69) -0.152(61) -0.004(63) -0.148(59)
O11W 0.481(49) 0.738(68) 0.748(64) 0.040(58) -0.225(51) -0.181(53)
O12W 0.643(76) 1.016(92) 0.842(82) 0.062(78) -0.330(68) 0.048(73)
O13W 0.715(60) 0.839(67) 0.287(34) -0.252(42) -0.009(38) -0.081(58)
O14W 0.856(78) 0.531(55) 0.618(59) 0.036(51) -0.085(59) 0.392(56)
O15W 0.969(93) 0.877(86) 0.743(81) -0.303(76) -0.090(78) 0.203(77)
O16W 0.987(84) 0.802(78) 0.762(74) 0.143(66) -0.190(72) -0.068(78)

loop_
_atom_site_label
_atom_site_type_symbol
_atom_site_fract_x
_atom_site_fract_y
_atom_site_fract_z
_atom_site_U_iso_or_equiv
_atom_site_thermal_displace_type
_atom_site_occupancy
_atom_site_calc_flag
_atom_site_refinement_flags
_atom_site_disorder_group
Co Co 0.24081(13) 0.59477(9) 0.74450(8) 0.0383(7) Uani 1 d . .
C C 0.2666(12) 0.6154(7) 0.8143(6) 0.049(6) Uani 1 d . .
N N 0.2764(14) 0.6256(8) 0.8539(5) 0.115(8) Uani 1 d D .
Cl Cl 0.1022(3) 0.4034(2) 0.7961(2) 0.083(2) Uani 1 d . .
P P -0.0100(3) 0.7621(2) 0.4741(2) 0.045(2) Uani 1 d D .
O2P O 0.0159(6) 0.7282(5) 0.5264(4) 0.050(3) Uani 1 d U .
O3P O -0.0216(6) 0.8298(4) 0.4930(4) 0.045(3) Uani 1 d . .
O4P O 0.0654(7) 0.7619(4) 0.4411(4) 0.066(4) Uani 1 d D .
O5P O -0.0878(6) 0.7350(5) 0.4546(4) 0.058(4) Uani 1 d D .
N1B N 0.1408(9) 0.5619(5) 0.6028(5) 0.035(4) Uani 1 d . .
C2B C 0.1438(10) 0.5855(7) 0.6494(7) 0.045(5) Uani 1 d U .
H2BA H 0.1032(10) 0.6105(7) 0.6630(7) 0.055 Uiso 1 calc R .
N3B N 0.2120(9) 0.5688(5) 0.6733(5) 0.039(4) Uani 1 d U .
C4B C 0.3391(11) 0.5045(7) 0.6408(6) 0.050(6) Uani 1 d U .
H4BA H 0.3696(11) 0.5076(7) 0.6701(6) 0.060 Uiso 1 calc R .
C5B C 0.3717(13) 0.4726(8) 0.5995(8) 0.064(6) Uani 1 d U .
C6B C 0.3142(13) 0.4675(8) 0.5571(7) 0.058(6) Uani 1 d U .
C7B C 0.2394(12) 0.4953(7) 0.5534(6) 0.048(5) Uani 1 d U .
H7BA H 0.2088(12) 0.4928(7) 0.5240(6) 0.058 Uiso 1 calc R .
C8B C 0.2096(11) 0.5277(8) 0.5947(8) 0.044(5) Uani 1 d U .
C9B C 0.2596(13) 0.5321(7) 0.6379(6) 0.036(5) Uani 1 d . .
C10B C 0.4482(10) 0.4409(7) 0.6035(6) 0.080(7) Uani 1 d . .
H10A H 0.4610(10) 0.4219(7) 0.5721(6) 0.120 Uiso 1 calc R .
H10B H 0.4440(10) 0.4101(7) 0.6289(6) 0.120 Uiso 1 calc R .
H10C H 0.4910(10) 0.4693(7) 0.6121(6) 0.120 Uiso 1 calc R .
C11B C 0.3482(12) 0.4328(8) 0.5139(7) 0.112(8) Uani 1 d . .
H11A H 0.4010(12) 0.4161(8) 0.5228(7) 0.168 Uiso 1 calc R .
H11B H 0.3543(12) 0.4597(8) 0.4858(7) 0.168 Uiso 1 calc R .
H11C H 0.3114(12) 0.4000(8) 0.5054(7) 0.168 Uiso 1 calc R .
C1R C 0.0745(12) 0.5809(7) 0.5680(6) 0.042(5) Uani 1 d U .
H1RA H 0.0677(12) 0.5488(7) 0.5428(6) 0.051 Uiso 1 calc R .
C2R C 0.1060(10) 0.6415(7) 0.5407(5) 0.037(5) Uani 1 d DU .
H2RA H 0.1394(10) 0.6334(7) 0.5109(5) 0.045 Uiso 1 calc R .
C3R C 0.0160(10) 0.6647(7) 0.5285(6) 0.041(5) Uani 1 d U .
H3RA H -0.0028(10) 0.6475(7) 0.4966(6) 0.049 Uiso 1 calc R .
C4R C -0.0365(10) 0.6422(8) 0.5699(6) 0.045(5) Uani 1 d DU .
H4RA H -0.0390(10) 0.6740(8) 0.5957(6) 0.054 Uiso 1 calc R .
C5R C -0.1221(13) 0.6248(9) 0.5562(8) 0.102(9) Uani 1 d D .
H5RA H -0.1508(13) 0.6090(9) 0.5853(8) 0.152 Uiso 1 calc R .
H5RB H -0.1518(13) 0.6603(9) 0.5441(8) 0.152 Uiso 1 calc R .
O6R O 0.0013(7) 0.5898(5) 0.5906(4) 0.054(3) Uani 1 d . .
O7R O 0.1454(7) 0.6777(4) 0.5758(4) 0.048(3) Uani 1 d D .
H7RA H 0.1230(59) 0.7113(24) 0.5770(41) 0.072 Uiso 1 calc R .
O8R O -0.1184(11) 0.5772(7) 0.5166(6) 0.155(8) Uani 1 d D .
H8RA H -0.1410(149) 0.5900(49) 0.4913(33) 0.232 Uiso 1 calc R .
C1P C -0.0495(12) 0.8812(8) 0.5696(6) 0.071(7) Uani 1 d . .
H1PA H -0.0334(12) 0.9211(8) 0.5570(6) 0.106 Uiso 1 calc R .
H1PB H -0.0918(12) 0.8875(8) 0.5947(6) 0.106 Uiso 1 calc R .
C2P C -0.0847(10) 0.8446(8) 0.5277(7) 0.049(5) Uani 1 d U .
H2PA H -0.1076(10) 0.8066(8) 0.5412(7) 0.073 Uiso 1 calc R .
C3P C -0.1509(9) 0.8774(7) 0.4991(5) 0.076(6) Uani 1 d D .
H3PA H -0.1709(9) 0.8514(7) 0.4728(5) 0.114 Uiso 1 calc R .
H3PB H -0.1288(9) 0.9143(7) 0.4850(5) 0.114 Uiso 1 calc R .
H3PC H -0.1954(9) 0.8874(7) 0.5213(5) 0.114 Uiso 1 calc R .
C1 C 0.3594(11) 0.6822(7) 0.7031(6) 0.034(5) Uani 1 d U .
C2 C 0.4509(11) 0.6939(7) 0.7129(6) 0.044(5) Uani 1 d . .
C3 C 0.4911(10) 0.6335(6) 0.7150(6) 0.035(4) Uani 1 d U .
H3A H 0.5362(10) 0.6349(6) 0.7394(6) 0.042 Uiso 1 calc R .
C4 C 0.4244(10) 0.5941(8) 0.7347(6) 0.045(5) Uani 1 d . .
C5 C 0.4318(10) 0.5376(8) 0.7587(6) 0.031(5) Uani 1 d U .
C6 C 0.3699(12) 0.5010(7) 0.7675(5) 0.034(5) Uani 1 d . .
C7 C 0.3690(11) 0.4356(8) 0.7923(6) 0.048(5) Uani 1 d U .
C8 C 0.2834(11) 0.4101(8) 0.7731(6) 0.055(6) Uani 1 d U .
H8A H 0.2591(11) 0.3819(8) 0.7975(6) 0.066 Uiso 1 calc R .
C9 C 0.2314(12) 0.4691(7) 0.7682(5) 0.040(5) Uani 1 d . .
C10 C 0.1462(12) 0.4730(9) 0.7756(6) 0.047(6) Uani 1 d . .
C11 C 0.0957(10) 0.5243(8) 0.7735(6) 0.040(5) Uani 1 d DU .
C12 C 0.0102(13) 0.5301(9) 0.7946(10) 0.034(8) Uani 0.79(2) d PDU .
C12A C 0.0007(28) 0.5191(19) 0.7765(32) 0.185(108) Uiso 0.21(2) d PD .
C13 C -0.0179(12) 0.5886(7) 0.7704(5) 0.055(6) Uani 1 d D .
H13A H -0.0540(12) 0.6109(7) 0.7935(5) 0.066 Uiso 1 d R .
C14 C 0.0644(10) 0.6211(7) 0.7612(6) 0.036(5) Uani 1 d U .
C15 C 0.0665(9) 0.6803(7) 0.7529(6) 0.027(4) Uani 1 d U .
C16 C 0.1433(11) 0.7093(7) 0.7404(6) 0.039(5) Uani 1 d . .
C17 C 0.1643(11) 0.7761(7) 0.7336(6) 0.039(5) Uani 1 d . .
C18 C 0.2571(10) 0.7763(6) 0.7120(5) 0.035(4) Uani 1 d . .
H18A H 0.2524(10) 0.7718(6) 0.6757(5) 0.042 Uiso 1 calc R .
C19 C 0.2907(9) 0.7154(6) 0.7318(5) 0.023(4) Uani 1 d U .
H19A H 0.3097(9) 0.7219(6) 0.7661(5) 0.028 Uiso 1 calc R .
C20 C 0.3388(8) 0.6811(5) 0.6479(5) 0.034(4) Uani 1 d . .
H20A H 0.2810(8) 0.6736(5) 0.6437(5) 0.040 Uiso 1 calc R .
H20B H 0.3697(8) 0.6492(5) 0.6318(5) 0.040 Uiso 1 calc R .
H20C H 0.3528(8) 0.7198(5) 0.6332(5) 0.040 Uiso 1 calc R .
N21 N 0.3520(8) 0.6193(5) 0.7267(4) 0.030(4) Uani 1 d . .
N22 N 0.2843(9) 0.5151(5) 0.7582(4) 0.032(4) Uani 1 d . .
N23 N 0.1264(7) 0.5794(6) 0.7600(5) 0.032(4) Uani 1 d . .
N24 N 0.2123(8) 0.6782(5) 0.7339(4) 0.032(4) Uani 1 d U .
C25 C 0.4920(9) 0.7381(5) 0.6777(5) 0.047(5) Uani 1 d . .
H25A H 0.4629(9) 0.7763(5) 0.6781(5) 0.057 Uiso 1 calc R .
H25B H 0.4915(9) 0.7216(5) 0.6445(5) 0.057 Uiso 1 calc R .
H25C H 0.5479(9) 0.7446(5) 0.6881(5) 0.057 Uiso 1 calc R .
C26 C 0.4616(8) 0.7226(6) 0.7685(5) 0.035(5) Uani 1 d U .
H26A H 0.4288(8) 0.7596(6) 0.7701(5) 0.053 Uiso 1 calc R .
H26B H 0.4381(8) 0.6938(6) 0.7921(5) 0.053 Uiso 1 calc R .
C27 C 0.5476(12) 0.7382(9) 0.7862(6) 0.053(6) Uani 1 d U .
O28 O 0.6100(8) 0.7166(5) 0.7677(5) 0.074(5) Uani 1 d . .
N29 N 0.5519(8) 0.7735(6) 0.8243(5) 0.089(6) Uani 1 d D .
H29A H 0.5991(8) 0.7823(6) 0.8371(5) 0.134 Uiso 1 calc R .
H29B H 0.5077(8) 0.7885(6) 0.8371(5) 0.134 Uiso 1 calc R .
C30 C 0.5214(9) 0.6031(6) 0.6676(5) 0.040(5) Uani 1 d . .
H30A H 0.4861(9) 0.6154(6) 0.6401(5) 0.060 Uiso 1 calc R .
H30B H 0.5166(9) 0.5591(6) 0.6713(5) 0.060 Uiso 1 calc R .
C31 C 0.6108(12) 0.6190(7) 0.6546(6) 0.071(7) Uani 1 d . .
H31A H 0.6136(12) 0.6620(7) 0.6457(6) 0.106 Uiso 1 calc R .
H31B H 0.6445(12) 0.6132(7) 0.6841(6) 0.106 Uiso 1 calc R .
C32 C 0.6467(14) 0.5823(10) 0.6129(9) 0.081(8) Uani 1 d D .
N34 N 0.6364(8) 0.6104(6) 0.5678(6) 0.088(6) Uani 1 d . .
H34A H 0.6491(8) 0.5915(6) 0.5407(6) 0.132 Uiso 1 calc R .
H34B H 0.6171(8) 0.6470(6) 0.5664(6) 0.132 Uiso 1 calc R .
O33 O 0.6730(9) 0.5325(6) 0.6131(5) 0.114(6) Uani 1 d D .
C35 C 0.5185(9) 0.5215(7) 0.7749(6) 0.074(7) Uani 1 d . .
H35A H 0.5554(9) 0.5537(7) 0.7653(6) 0.111 Uiso 1 calc R .
H35B H 0.5350(9) 0.4839(7) 0.7592(6) 0.111 Uiso 1 calc R .
H35C H 0.5199(9) 0.5166(7) 0.8106(6) 0.111 Uiso 1 calc R .
C36 C 0.4396(9) 0.3913(7) 0.7767(6) 0.087(7) Uani 1 d U .
H36A H 0.4380(9) 0.3849(7) 0.7412(6) 0.131 Uiso 1 calc R .
H36B H 0.4327(9) 0.3528(7) 0.7935(6) 0.131 Uiso 1 calc R .
H36C H 0.4918(9) 0.4087(7) 0.7858(6) 0.131 Uiso 1 calc R .
C37 C 0.3660(11) 0.4486(7) 0.8476(7) 0.073(7) Uani 1 d . .
H37A H 0.3217(11) 0.4771(7) 0.8547(7) 0.109 Uiso 1 calc R .
H37B H 0.4174(11) 0.4673(7) 0.8581(7) 0.109 Uiso 1 calc R .
C38 C 0.3518(15) 0.3877(10) 0.8774(8) 0.078(7) Uani 1 d D .
O39 O 0.2816(8) 0.3673(7) 0.8855(6) 0.114(6) Uani 1 d D .
N40 N 0.4213(9) 0.3633(6) 0.8949(5) 0.077(6) Uani 1 d D .
H40A H 0.4196(9) 0.3311(6) 0.9133(5) 0.115 Uiso 1 calc R .
H40B H 0.4680(9) 0.3798(6) 0.8877(5) 0.115 Uiso 1 calc R .
C41 C 0.2907(10) 0.3801(7) 0.7219(7) 0.061(6) Uani 1 d . .
H41A H 0.3233(10) 0.3431(7) 0.7257(7) 0.092 Uiso 1 calc R .
H41B H 0.3216(10) 0.4075(7) 0.7004(7) 0.092 Uiso 1 calc R .
C42 C 0.2107(11) 0.3628(9) 0.6947(8) 0.090(7) Uani 1 d . .
H42A H 0.1764(11) 0.3990(9) 0.6915(8) 0.136 Uiso 1 calc R .
H42B H 0.1808(11) 0.3331(9) 0.7145(8) 0.136 Uiso 1 calc R .
C43 C 0.2270(16) 0.3353(10) 0.6409(10) 0.079(8) Uani 1 d D .
O44 O 0.2916(11) 0.3079(8) 0.6333(7) 0.166(10) Uani 1 d D .
N45 N 0.1607(12) 0.3446(10) 0.6123(7) 0.212(14) Uani 1 d D .
H45A H 0.1590(12) 0.3299(10) 0.5825(7) 0.319 Uiso 1 calc R .
H45B H 0.1197(12) 0.3654(10) 0.6237(7) 0.319 Uiso 1 calc R .
C46 C 0.0197(13) 0.5403(9) 0.8512(7) 0.060(9) Uani 0.79(2) d PDU .
H46A H 0.0575(13) 0.5733(9) 0.8571(7) 0.090 Uiso 0.79(2) d PR .
H46B H -0.0330(13) 0.5503(9) 0.8653(7) 0.090 Uiso 0.79(2) d PR .
H46C H 0.0404(13) 0.5036(9) 0.8665(7) 0.090 Uiso 0.79(2) d PR .
C47 C -0.0543(12) 0.4783(9) 0.7894(9) 0.058(9) Uani 0.79(2) d PDU .
H47A H -0.0603(12) 0.4718(9) 0.7541(9) 0.088 Uiso 0.79(2) d PR .
H47B H -0.0335(12) 0.4417(9) 0.8048(9) 0.088 Uiso 0.79(2) d PR .
H47C H -0.1069(12) 0.4884(9) 0.8036(9) 0.088 Uiso 0.79(2) d PR .
C46A C -0.0427(53) 0.5002(38) 0.8262(26) 0.057 Uiso 0.21(2) d PD .
H46D H -0.0317(53) 0.4572(38) 0.8297(26) 0.085 Uiso 0.21(2) d PR .
H46E H -0.0260(53) 0.5211(38) 0.8561(26) 0.085 Uiso 0.21(2) d PR .
H46F H -0.1006(53) 0.5063(38) 0.8209(26) 0.085 Uiso 0.21(2) d PR .
C47A C -0.0196(48) 0.4562(27) 0.7521(29) 0.060 Uiso 0.21(2) d PD .
H47D H -0.0088(48) 0.4131(27) 0.7549(29) 0.090 Uiso 0.21(2) d PR .
H47E H -0.0777(48) 0.4626(27) 0.7479(29) 0.090 Uiso 0.21(2) d PR .
H47F H 0.0092(48) 0.4723(27) 0.7237(29) 0.090 Uiso 0.21(2) d PR .
C48 C -0.0532(10) 0.5867(9) 0.7184(7) 0.073(7) Uani 1 d U .
H48A H -0.0478(10) 0.6270(9) 0.7035(7) 0.109 Uiso 1 calc R .
H48B H -0.0208(10) 0.5586(9) 0.6984(7) 0.109 Uiso 1 calc R .
C49 C -0.1409(18) 0.5679(11) 0.7158(8) 0.149(15) Uani 1 d DU .
H49A H -0.1583(18) 0.5726(11) 0.6813(8) 0.224 Uiso 1 calc R .
H49B H -0.1430(18) 0.5245(11) 0.7233(8) 0.224 Uiso 1 calc R .
C50 C -0.2016(16) 0.5971(13) 0.7463(13) 0.136(15) Uani 1 d D .
O51 O -0.2345(10) 0.5734(6) 0.7895(6) 0.120(6) Uani 1 d . .
N52 N -0.2202(8) 0.6581(6) 0.7485(6) 0.089(6) Uani 1 d D .
H52A H -0.2470(8) 0.6724(6) 0.7736(6) 0.133 Uiso 1 calc R .
H52B H -0.2050(8) 0.6821(6) 0.7248(6) 0.133 Uiso 1 calc R .
C53 C -0.0096(9) 0.7199(6) 0.7568(6) 0.051(5) Uani 1 d . .
H53A H 0.0044(9) 0.7616(6) 0.7492(6) 0.076 Uiso 1 calc R .
H53B H -0.0314(9) 0.7175(6) 0.7901(6) 0.076 Uiso 1 calc R .
H53C H -0.0503(9) 0.7057(6) 0.7334(6) 0.076 Uiso 1 calc R .
C54 C 0.1661(9) 0.8036(6) 0.7876(6) 0.063(6) Uani 1 d . .
H54A H 0.1792(9) 0.8464(6) 0.7858(6) 0.094 Uiso 1 calc R .
H54B H 0.2072(9) 0.7829(6) 0.8071(6) 0.094 Uiso 1 calc R .
H54C H 0.1132(9) 0.7985(6) 0.8030(6) 0.094 Uiso 1 calc R .
C55 C 0.1021(8) 0.8126(6) 0.7023(5) 0.035(5) Uani 1 d U .
H55A H 0.1224(8) 0.8541(6) 0.6984(5) 0.052 Uiso 1 calc R .
H55B H 0.0504(8) 0.8147(6) 0.7204(5) 0.052 Uiso 1 calc R .
C56 C 0.0852(11) 0.7854(7) 0.6495(6) 0.065(6) Uani 1 d . .
H56A H 0.1300(11) 0.7961(7) 0.6272(6) 0.097 Uiso 1 calc R .
H56B H 0.0825(11) 0.7412(7) 0.6516(6) 0.097 Uiso 1 calc R .
C57 C 0.0047(14) 0.8101(7) 0.6288(7) 0.040(6) Uani 1 d U .
O58 O -0.0589(8) 0.7922(6) 0.6437(5) 0.078(5) Uani 1 d D .
N59 N 0.0227(8) 0.8518(6) 0.5933(5) 0.057(5) Uani 1 d DU .
H59A H 0.0725(8) 0.8607(6) 0.5850(5) 0.085 Uiso 1 calc R .
C60 C 0.3116(9) 0.8333(6) 0.7211(5) 0.047(5) Uani 1 d D .
H60A H 0.3137(9) 0.8414(6) 0.7567(5) 0.070 Uiso 1 calc R .
H60B H 0.3672(9) 0.8243(6) 0.7101(5) 0.070 Uiso 1 calc R .
C61 C 0.2810(11) 0.8909(8) 0.6942(8) 0.053(6) Uani 1 d DU .
O62 O 0.2656(8) 0.8906(5) 0.6500(4) 0.076(4) Uani 1 d D .
N63 N 0.2820(8) 0.9414(5) 0.7235(4) 0.074(5) Uani 1 d D .
H63A H 0.2711(8) 0.9767(5) 0.7108(4) 0.111 Uiso 1 calc R .
H63B H 0.2935(8) 0.9382(5) 0.7547(4) 0.111 Uiso 1 calc R .
C1A C 0.0473(25) 0.9297(14) 0.8830(17) 0.200(17) Uani 1 d DU .
C2A C 0.0153(29) 0.9290(15) 0.9340(16) 0.278(21) Uani 1 d DU .
O3A O -0.0138(18) 0.9119(15) 0.8618(13) 0.361(20) Uani 1 d DU .
C4A C 0.1254(17) 0.9492(12) 0.8802(12) 0.185(14) Uani 1 d DU .
O1WC O 0.3733(21) 0.5791(15) 0.9418(9) 0.352(15) Uani 1 d DU .
O2WC O 0.4985(50) 0.5071(28) 0.9416(24) 0.712(48) Uani 1 d U .
O3WC O 0.5188(47) 0.5599(36) 0.9082(20) 0.591(43) Uani 1 d DU .
O4WC O 0.3312(38) 1.0426(27) 0.5997(16) 0.666(35) Uani 1 d DU .
O5WC O 0.4563(51) 0.1382(21) 0.6065(19) 0.695(44) Uani 1 d DU .
O6WC O -0.0373(48) 0.2535(29) 0.5329(29) 0.650(62) Uani 0.70 d PDU .
O7WC O 0.0909(38) 0.6956(21) 0.9255(25) 0.453(45) Uani 0.70 d PDU .
O8WC O 0.0334(38) 0.7362(33) 0.9006(17) 0.411(33) Uani 0.70 d PDU .
O1W O -0.2559(7) 0.7368(4) 0.4708(3) 0.074(4) Uani 1 d DU .
O2W O 0.3995(7) 0.8759(5) 0.5882(4) 0.090(4) Uani 1 d DU .
O3W O -0.2739(8) 0.7570(5) 0.5720(5) 0.110(5) Uani 1 d DU .
O4W O 0.1834(7) 0.8822(5) 0.5505(4) 0.112(5) Uani 1 d DU .
O5W O 0.6592(9) 0.4390(5) 0.6747(4) 0.134(6) Uani 1 d DU .
O6W O 0.3861(9) 0.8256(7) 0.8692(7) 0.169(7) Uani 1 d DU .
O7W O -0.1794(8) 0.7149(7) 0.6549(5) 0.176(7) Uani 1 d DU .
O8W O 0.7507(24) 0.4839(14) 0.5124(14) 0.528(21) Uani 1 d DU .
O9W O 0.3127(28) 0.7391(15) 0.9056(10) 0.516(24) Uani 1 d DU .
O10W O 0.6498(35) 0.3795(23) 0.5523(20) 0.705(34) Uani 1 d DU .
O11W O 0.6050(25) 0.4775(23) 0.4782(16) 0.656(30) Uani 1 d DU .
O12W O -0.0395(36) 0.7239(37) 1.0618(24) 0.834(45) Uani 1 d DU .
O13W O 0.1619(25) 0.3177(22) 0.5047(11) 0.613(28) Uani 1 d DU .
O14W O 0.1768(31) 0.7521(19) 1.0455(17) 0.668(35) Uani 1 d DU .
O15W O -0.0533(44) 0.6578(33) 0.9580(26) 0.863(47) Uani 1 d DU .
O16W O 0.2275(47) 0.1467(32) 0.5970(20) 0.851(42) Uani 1 d U .
O17W O 0.4208(99) 0.1544(51) 0.5206(32) 2.000(182) Uiso 1 d D .

loop_
_atom_type_symbol
_atom_type_description
_atom_type_scat_dispersion_real
_atom_type_scat_dispersion_imag
_atom_type_scat_source
C C 0.0033 0.0016 'International Tables Vol C Tables 4.2.6.8 and 6.1.1.4'
H H 0.0000 0.0000 'International Tables Vol C Tables 4.2.6.8 and 6.1.1.4'
N N 0.0061 0.0033 'International Tables Vol C Tables 4.2.6.8 and 6.1.1.4'
O O 0.0106 0.0060 'International Tables Vol C Tables 4.2.6.8 and 6.1.1.4'
P P 0.1023 0.0942 'International Tables Vol C Tables 4.2.6.8 and 6.1.1.4'
Cl Cl 0.1484 0.1585 'International Tables Vol C Tables 4.2.6.8 and 6.1.1.4'
Co Co 0.3494 0.9721 'International Tables Vol C Tables 4.2.6.8 and 6.1.1.4'

loop_
_geom_angle_atom_site_label_1
_geom_angle_atom_site_label_2
_geom_angle_atom_site_label_3
_geom_angle
_geom_angle_site_symmetry_1
_geom_angle_site_symmetry_3
_geom_angle_publ_flag
N24 Co N22 171.9(6) . . ?
N24 Co N23 88.0(5) . . ?
N22 Co N23 99.0(6) . . ?
N24 Co N21 85.7(5) . . ?
N22 Co N21 87.4(5) . . ?
N23 Co N21 173.6(5) . . ?
N24 Co C 88.4(6) . . ?
N22 Co C 87.1(6) . . ?
N23 Co C 92.3(7) . . ?
N21 Co C 88.4(7) . . ?
N24 Co N3B 94.1(5) . . ?
N22 Co N3B 90.6(5) . . ?
N23 Co N3B 86.1(5) . . ?
N21 Co N3B 93.5(5) . . ?
C Co N3B 176.9(6) . . ?
N C Co 175.8(23) . . ?
O5P P O4P 118.6(7) . . ?
O5P P O3P 112.6(6) . . ?
O4P P O3P 106.8(6) . . ?
O5P P O2P 109.7(6) . . ?
O4P P O2P 106.9(6) . . ?
O3P P O2P 100.6(6) . . ?
C3R O2P P 119.2(10) . . ?
C2P O3P P 120.7(10) . . ?
C2B N1B C8B 109.2(16) . . ?
C2B N1B C1R 120.0(15) . . ?
C8B N1B C1R 130.4(16) . . ?
N3B C2B N1B 111.6(15) . . ?
C2B N3B C9B 106.3(14) . . ?
C2B N3B Co 124.3(13) . . ?
C9B N3B Co 129.4(12) . . ?
C5B C4B C9B 120.4(18) . . ?
C4B C5B C10B 120.6(21) . . ?
C4B C5B C6B 113.8(18) . . ?
C10B C5B C6B 124.9(19) . . ?
C7B C6B C5B 126.0(18) . . ?
C7B C6B C11B 120.1(21) . . ?
C5B C6B C11B 113.7(18) . . ?
C6B C7B C8B 118.4(18) . . ?
N1B C8B C7B 133.5(19) . . ?
N1B C8B C9B 107.5(19) . . ?
C7B C8B C9B 118.8(18) . . ?
C8B C9B C4B 122.3(17) . . ?
C8B C9B N3B 105.2(18) . . ?
C4B C9B N3B 132.5(17) . . ?
O6R C1R N1B 113.5(14) . . ?
O6R C1R C2R 111.6(14) . . ?
N1B C1R C2R 106.6(13) . . ?
O7R C2R C3R 112.6(13) . . ?
O7R C2R C1R 108.3(12) . . ?
C3R C2R C1R 93.7(12) . . ?
O2P C3R C4R 111.1(15) . . ?
O2P C3R C2R 109.3(13) . . ?
C4R C3R C2R 105.7(13) . . ?
O6R C4R C3R 108.2(14) . . ?
O6R C4R C5R 107.2(15) . . ?
C3R C4R C5R 115.9(16) . . ?
O8R C5R C4R 108.5(19) . . ?
C1R O6R C4R 108.9(13) . . ?
N59 C1P C2P 113.2(15) . . ?
O3P C2P C1P 109.7(14) . . ?
O3P C2P C3P 107.0(14) . . ?
C1P C2P C3P 113.6(15) . . ?
C20 C1 N21 111.9(12) . . ?
C20 C1 C2 112.6(14) . . ?
N21 C1 C2 99.1(13) . . ?
C20 C1 C19 109.5(14) . . ?
N21 C1 C19 99.4(12) . . ?
C2 C1 C19 122.8(14) . . ?
C3 C2 C25 113.8(14) . . ?
C3 C2 C1 106.7(13) . . ?
C25 C2 C1 115.5(14) . . ?
C3 C2 C26 105.2(13) . . ?
C25 C2 C26 106.1(12) . . ?
C1 C2 C26 109.0(13) . . ?
C2 C3 C4 102.2(14) . . ?
C2 C3 C30 120.3(13) . . ?
C4 C3 C30 106.2(13) . . ?
N21 C4 C5 121.5(15) . . ?
N21 C4 C3 110.5(15) . . ?
C5 C4 C3 127.9(15) . . ?
C6 C5 C4 123.9(16) . . ?
C6 C5 C35 121.4(16) . . ?
C4 C5 C35 114.7(16) . . ?
C5 C6 N22 125.4(15) . . ?
C5 C6 C7 129.6(18) . . ?
N22 C6 C7 104.9(15) . . ?
C37 C7 C36 113.8(15) . . ?
C37 C7 C6 104.1(14) . . ?
C36 C7 C6 116.4(14) . . ?
C37 C7 C8 110.9(15) . . ?
C36 C7 C8 109.9(13) . . ?
C6 C7 C8 101.0(15) . . ?
C41 C8 C9 108.9(14) . . ?
C41 C8 C7 112.1(15) . . ?
C9 C8 C7 102.3(14) . . ?
N22 C9 C10 127.8(16) . . ?
N22 C9 C8 106.8(14) . . ?
C10 C9 C8 125.3(16) . . ?
C11 C10 C9 128.7(17) . . ?
C11 C10 Cl 118.0(15) . . ?
C9 C10 Cl 113.1(15) . . ?
N23 C11 C10 120.9(16) . . ?
N23 C11 C12 111.4(15) . . ?
C10 C11 C12 126.5(18) . . ?
N23 C11 C12A 116.5(21) . . ?
C10 C11 C12A 121.7(22) . . ?
C12 C11 C12A 21.1(32) . . ?
C12A C12 C46A 99.1(66) . . ?
C12A C12 C11 83.9(51) . . ?
C46A C12 C11 140.3(36) . . ?
C12A C12 C13 84.8(53) . . ?
C46A C12 C13 118.8(36) . . ?
C11 C12 C13 100.9(16) . . ?
C12A C12 C46 159.7(59) . . ?
C46A C12 C46 61.6(38) . . ?
C11 C12 C46 106.8(18) . . ?
C13 C12 C46 109.3(18) . . ?
C12A C12 C47 55.0(56) . . ?
C46A C12 C47 44.2(35) . . ?
C11 C12 C47 122.0(20) . . ?
C13 C12 C47 112.3(18) . . ?
C46 C12 C47 105.2(17) . . ?
C12 C12A C47 104.5(82) . . ?
C12 C12A C11 75.1(49) . . ?
C47 C12A C11 138.0(37) . . ?
C12 C12A C13 74.2(46) . . ?
C47 C12A C13 124.1(34) . . ?
C11 C12A C13 96.7(26) . . ?
C12 C12A C46A 60.2(73) . . ?
C47 C12A C46A 44.5(36) . . ?
C11 C12A C46A 121.0(61) . . ?
C13 C12A C46A 105.1(47) . . ?
C12 C12A C47A 142.8(82) . . ?
C47 C12A C47A 50.5(34) . . ?
C11 C12A C47A 104.7(43) . . ?
C13 C12A C47A 140.9(59) . . ?
C46A C12A C47A 91.6(46) . . ?
C48 C13 C12 119.3(18) . . ?
C48 C13 C14 101.3(12) . . ?
C12 C13 C14 101.5(15) . . ?
C48 C13 C12A 98.3(34) . . ?
C12 C13 C12A 21.0(33) . . ?
C14 C13 C12A 107.5(20) . . ?
C15 C14 N23 129.6(16) . . ?
C15 C14 C13 120.4(16) . . ?
N23 C14 C13 109.8(12) . . ?
C14 C15 C16 119.7(15) . . ?
C14 C15 C53 122.0(15) . . ?
C16 C15 C53 118.3(13) . . ?
N24 C16 C15 122.7(15) . . ?
N24 C16 C17 106.9(16) . . ?
C15 C16 C17 130.4(15) . . ?
C16 C17 C55 114.8(14) . . ?
C16 C17 C54 105.4(13) . . ?
C55 C17 C54 108.5(13) . . ?
C16 C17 C18 104.8(13) . . ?
C55 C17 C18 114.6(13) . . ?
C54 C17 C18 108.1(13) . . ?
C19 C18 C60 116.3(13) . . ?
C19 C18 C17 101.9(11) . . ?
C60 C18 C17 118.7(12) . . ?
N24 C19 C18 100.4(11) . . ?
N24 C19 C1 112.2(12) . . ?
C18 C19 C1 119.8(13) . . ?
C4 N21 C1 112.1(14) . . ?
C4 N21 Co 132.4(11) . . ?
C1 N21 Co 115.2(10) . . ?
C9 N22 C6 114.9(13) . . ?
C9 N22 Co 118.7(12) . . ?
C6 N22 Co 125.5(10) . . ?
C11 N23 C14 108.6(13) . . ?
C11 N23 Co 124.4(11) . . ?
C14 N23 Co 126.9(10) . . ?
C16 N24 C19 116.3(12) . . ?
C16 N24 Co 132.8(11) . . ?
C19 N24 Co 108.4(9) . . ?
C27 C26 C2 118.2(13) . . ?
O28 C27 N29 120.6(20) . . ?
O28 C27 C26 123.4(18) . . ?
N29 C27 C26 115.9(18) . . ?
C3 C30 C31 113.5(14) . . ?
C32 C31 C30 114.7(16) . . ?
O33 C32 N34 117.9(24) . . ?
O33 C32 C31 129.7(22) . . ?
N34 C32 C31 111.8(19) . . ?
C7 C37 C38 110.1(14) . . ?
O39 C38 N40 124.9(24) . . ?
O39 C38 C37 121.9(21) . . ?
N40 C38 C37 113.1(20) . . ?
C8 C41 C42 117.8(15) . . ?
C41 C42 C43 112.5(16) . . ?
O44 C43 N45 131.9(27) . . ?
O44 C43 C42 118.8(23) . . ?
N45 C43 C42 109.1(22) . . ?
C46A C46 C12 53.7(26) . . ?
C46A C47 C47A 143.4(58) . . ?
C46A C47 C12A 79.9(40) . . ?
C47A C47 C12A 75.2(33) . . ?
C46A C47 C12 59.5(43) . . ?
C47A C47 C12 92.9(33) . . ?
C12A C47 C12 20.5(39) . . ?
C47 C46A C12 76.3(40) . . ?
C47 C46A C46 139.6(65) . . ?
C12 C46A C46 64.7(41) . . ?
C47 C46A C12A 55.6(29) . . ?
C12 C46A C12A 20.7(32) . . ?
C46 C46A C12A 85.3(55) . . ?
C47 C47A C12A 54.3(28) . . ?
C49 C48 C13 114.6(17) . . ?
C50 C49 C48 120.8(24) . . ?
N52 C50 O51 104.2(31) . . ?
N52 C50 C49 127.7(25) . . ?
O51 C50 C49 125.4(24) . . ?
C17 C55 C56 114.4(12) . . ?
C57 C56 C55 110.3(13) . . ?
O58 C57 N59 130.9(20) . . ?
O58 C57 C56 121.0(18) . . ?
N59 C57 C56 108.1(18) . . ?
C57 N59 C1P 115.1(15) . . ?
C61 C60 C18 113.7(13) . . ?
O62 C61 N63 125.0(16) . . ?
O62 C61 C60 121.5(18) . . ?
N63 C61 C60 113.1(16) . . ?
O3A C1A C4A 148.6(55) . . ?
O3A C1A C2A 98.3(41) . . ?
C4A C1A C2A 113.1(49) . . ?
O2WC O3WC O5WC 155.9(59) . 3_656 ?
O7WC O8WC O6WC 69.9(40) . 3_556 ?

loop_
_geom_bond_atom_site_label_1
_geom_bond_atom_site_label_2
_geom_bond_distance
_geom_bond_site_symmetry_2
_geom_bond_publ_flag
Co N24 1.902(12) . ?
Co N22 1.915(11) . ?
Co N23 1.933(12) . ?
Co N21 1.943(13) . ?
Co C 1.97(2) . ?
Co N3B 2.043(14) . ?
C N 1.10(2) . ?
Cl C10 1.77(2) . ?
P O5P 1.492(10) . ?
P O4P 1.509(11) . ?
P O3P 1.574(10) . ?
P O2P 1.637(10) . ?
O2P C3R 1.39(2) . ?
O3P C2P 1.42(2) . ?
N1B C2B 1.35(2) . ?
N1B C8B 1.36(2) . ?
N1B C1R 1.48(2) . ?
C2B N3B 1.33(2) . ?
N3B C9B 1.46(2) . ?
C4B C5B 1.41(2) . ?
C4B C9B 1.43(2) . ?
C5B C10B 1.43(2) . ?
C5B C6B 1.47(2) . ?
C6B C7B 1.36(2) . ?
C6B C11B 1.49(2) . ?
C7B C8B 1.40(2) . ?
C8B C9B 1.42(2) . ?
C1R O6R 1.35(2) . ?
C1R C2R 1.60(2) . ?
C2R O7R 1.384(14) . ?
C2R C3R 1.58(2) . ?
C3R C4R 1.48(2) . ?
C4R O6R 1.41(2) . ?
C4R C5R 1.49(2) . ?
C5R O8R 1.49(2) . ?
C1P N59 1.48(2) . ?
C1P C2P 1.49(2) . ?
C2P C3P 1.50(2) . ?
C1 C20 1.52(2) . ?
C1 N21 1.52(2) . ?
C1 C2 1.53(2) . ?
C1 C19 1.54(2) . ?
C2 C3 1.47(2) . ?
C2 C25 1.50(2) . ?
C2 C26 1.62(2) . ?
C3 C4 1.48(2) . ?
C3 C30 1.51(2) . ?
C4 N21 1.316(15) . ?
C4 C5 1.40(2) . ?
C5 C6 1.31(2) . ?
C5 C35 1.51(2) . ?
C6 N22 1.44(2) . ?
C6 C7 1.58(2) . ?
C7 C37 1.51(2) . ?
C7 C36 1.56(2) . ?
C7 C8 1.58(2) . ?
C8 C41 1.52(2) . ?
C8 C9 1.55(2) . ?
C9 N22 1.35(2) . ?
C9 C10 1.40(2) . ?
C10 C11 1.39(2) . ?
C11 N23 1.35(2) . ?
C11 C12 1.51(2) . ?
C11 C12A 1.55(4) . ?
C12 C12A 0.56(9) . ?
C12 C46A 1.37(7) . ?
C12 C13 1.50(2) . ?
C12 C46 1.54(3) . ?
C12 C47 1.55(2) . ?
C12A C47 1.31(5) . ?
C12A C13 1.56(4) . ?
C12A C46A 1.56(4) . ?
C12A C47A 1.56(4) . ?
C13 C48 1.51(2) . ?
C13 C14 1.53(2) . ?
C14 C15 1.31(2) . ?
C14 N23 1.36(2) . ?
C15 C16 1.44(2) . ?
C15 C53 1.51(2) . ?
C16 N24 1.32(2) . ?
C16 C17 1.51(2) . ?
C17 C55 1.54(2) . ?
C17 C54 1.56(2) . ?
C17 C18 1.61(2) . ?
C18 C19 1.53(2) . ?
C18 C60 1.55(2) . ?
C19 N24 1.510(14) . ?
C26 C27 1.51(2) . ?
C27 O28 1.22(2) . ?
C27 N29 1.28(2) . ?
C30 C31 1.53(2) . ?
C31 C32 1.49(2) . ?
C32 O33 1.17(2) . ?
C32 N34 1.36(2) . ?
C37 C38 1.57(2) . ?
C38 O39 1.24(2) . ?
C38 N40 1.33(2) . ?
C41 C42 1.54(2) . ?
C42 C43 1.58(3) . ?
C43 O44 1.22(2) . ?
C43 N45 1.34(2) . ?
C46 C46A 1.50(9) . ?
C47 C46A 1.11(8) . ?
C47 C47A 1.24(7) . ?
C48 C49 1.48(3) . ?
C49 C50 1.43(3) . ?
C50 N52 1.37(3) . ?
C50 O51 1.37(3) . ?
C55 C56 1.56(2) . ?
C56 C57 1.52(2) . ?
C57 O58 1.17(2) . ?
C57 N59 1.35(2) . ?
C60 C61 1.53(2) . ?
C61 O62 1.21(2) . ?
C61 N63 1.35(2) . ?
C1A O3A 1.21(4) . ?
C1A C4A 1.34(3) . ?
C1A C2A 1.46(4) . ?
O2WC O3WC 1.50(7) . ?
O3WC O5WC 1.80(6) 3_656 ?
O5WC O3WC 1.80(6) 3_646 ?
O6WC O8WC 1.82(7) 3_546 ?
O7WC O8WC 1.45(6) . ?
O8WC O6WC 1.82(7) 3_556 ?
